data_4002872
loop_
_publ_author_name
'Xu, Jian-Gang'
'Sun, Cai'
'Zhang, Ming-Jian'
'Liu, Bin-Wen'
'Li, Xiao-Zhen'
'Lu, Jian'
'Wang, Shuai-Hua'
'Zheng, Fa-Kun'
'Guo, Guo-Cong'

_publ_section_title
;
 Coordination Polymerization of Metal Azides and Powerful Nitrogen-Rich
 Ligand toward Primary Explosives with Excellent Energetic Performances
;
_journal_issue 22
_journal_name_full 'Chemistry of Materials'
_journal_page_first 9725
_journal_paper_doi 10.1021/acs.chemmater.7b03453
_journal_volume 29
_journal_year 2017
_chemical_formula_moiety 'C4 H4 Co N14'
_chemical_formula_sum 'C4 H4 Co N14'
_chemical_formula_weight 307.14
_chemical_melting_point ?
_chemical_name_common '[Co(N3)2(atrz)]n'
_space_group_crystal_system triclinic
_space_group_IT_number 2
_space_group_name_Hall '-P 1'
_space_group_name_H-M_alt 'P -1'
_symmetry_space_group_name_Hall '-P 1'
_symmetry_space_group_name_H-M 'P -1'
_atom_sites_solution_hydrogens difmap
_atom_sites_solution_primary direct
_atom_sites_solution_secondary difmap
_audit_creation_method SHELXL-2013
_cell_angle_alpha 71.411(18)
_cell_angle_beta 74.31(2)
_cell_angle_gamma 79.01(2)
_cell_formula_units_Z 1
_cell_length_a 5.2315(16)
_cell_length_b 6.0448(19)
_cell_length_c 8.497(3)
_cell_measurement_reflns_used 723
_cell_measurement_temperature 293(2)
_cell_measurement_theta_max 27.4
_cell_measurement_theta_min 3.6
_cell_volume 243.58(14)
_computing_molecular_graphics 'SHELXL-2013 (Sheldrick, 2013)'
_computing_structure_refinement 'SHELXL-2013 (Sheldrick, 2013)'
_computing_structure_solution 'SHELXS-97 (Sheldrick, 1990)'
_diffrn_ambient_temperature 293(2)
_diffrn_measured_fraction_theta_full 0.979
_diffrn_measured_fraction_theta_max 0.971
_diffrn_measurement_device_type 'Rigaku Pilatus'
_diffrn_measurement_method CCD_Profile_fitting
_diffrn_radiation_type MoK\a
_diffrn_radiation_wavelength 0.71073
_diffrn_reflns_av_R_equivalents 0.0471
_diffrn_reflns_av_unetI/netI 0.0600
_diffrn_reflns_Laue_measured_fraction_full 0.979
_diffrn_reflns_Laue_measured_fraction_max 0.971
_diffrn_reflns_limit_h_max 6
_diffrn_reflns_limit_h_min -6
_diffrn_reflns_limit_k_max 7
_diffrn_reflns_limit_k_min -6
_diffrn_reflns_limit_l_max 10
_diffrn_reflns_limit_l_min -10
_diffrn_reflns_number 2625
_diffrn_reflns_point_group_measured_fraction_full 0.979
_diffrn_reflns_point_group_measured_fraction_max 0.971
_diffrn_reflns_theta_full 25.242
_diffrn_reflns_theta_max 27.444
_diffrn_reflns_theta_min 3.580
_diffrn_source 'fine-focus sealed tube'
_exptl_absorpt_coefficient_mu 1.779
_exptl_absorpt_correction_T_max 1.000
_exptl_absorpt_correction_T_min 0.807
_exptl_absorpt_correction_type multi-scan
_exptl_absorpt_process_details 'Sphere (Rigaku CrystalClear)'
_exptl_crystal_colour 'Red brown'
_exptl_crystal_density_diffrn 2.094
_exptl_crystal_density_method 'not measured'
_exptl_crystal_description Prism
_exptl_crystal_F_000 153
_exptl_crystal_size_max 0.10
_exptl_crystal_size_mid 0.08
_exptl_crystal_size_min 0.07
_refine_diff_density_max 0.951
_refine_diff_density_min -0.610
_refine_diff_density_rms 0.133
_refine_ls_extinction_method none
_refine_ls_goodness_of_fit_ref 1.027
_refine_ls_hydrogen_treatment refU
_refine_ls_matrix_type full
_refine_ls_number_parameters 90
_refine_ls_number_reflns 1081
_refine_ls_number_restraints 0
_refine_ls_restrained_S_all 1.027
_refine_ls_R_factor_all 0.0517
_refine_ls_R_factor_gt 0.0432
_refine_ls_shift/su_max 0.000
_refine_ls_shift/su_mean 0.000
_refine_ls_structure_factor_coef Fsqd
_refine_ls_weighting_details
;
 w=1/[\s^2^(Fo^2^)+(0.0652P)^2^]
 where P=(Fo^2^+2Fc^2^)/3
;
_refine_ls_weighting_scheme calc
_refine_ls_wR_factor_gt 0.1071
_refine_ls_wR_factor_ref 0.1102
_reflns_Friedel_coverage 0.000
_reflns_number_gt 929
_reflns_number_total 1081
_reflns_threshold_expression 'I > 2\s(I)'
_cod_data_source_file cm7b03453_si_002.cif
_cod_data_source_block a
_cod_depositor_comments
;
The following automatic conversions were performed:

'_chemical_melting_point' value 'not measured' was changed to '?' -
the value is undefined or not given.

'_exptl_absorpt_correction_type' value 'Multi-scan' changed to
'multi-scan' according to
/home/data/users/saulius/crontab/automatic-downloads/rss-feeds/ACS/lib/dictionaries/cif_core.dic
dictionary named 'cif_core.dic' version 2.4.2 from 2011-04-26.

Automatic conversion script
Id: cif_fix_values 4973 2017-02-22 13:04:09Z antanas 

 Adding full bibliography for 4002871--4002872.cif.
;
_cod_database_code 4002872
_shelx_space_group_comment
;
The symmetry employed for this shelxl refinement is uniquely defined
by the following loop, which should always be used as a source of
symmetry information in preference to the above space-group names.
They are only intended as comments.
;
_shelxl_version_number 2013-2

loop_
_space_group_symop_operation_xyz
'x, y, z'
'-x, -y, -z'

loop_
_atom_site_label
_atom_site_type_symbol
_atom_site_fract_x
_atom_site_fract_y
_atom_site_fract_z
_atom_site_U_iso_or_equiv
_atom_site_adp_type
_atom_site_occupancy
_atom_site_site_symmetry_order
_atom_site_calc_flag
_atom_site_refinement_flags_posn
_atom_site_refinement_flags_occupancy
Co1 Co 1.0000 0.5000 0.0000 0.0174(2) Uani 1 2 d S P
N1 N 0.7126(6) 0.2532(6) 0.1557(4) 0.0271(7) Uani 1 1 d . .
N2 N 0.5139(6) 0.2531(5) 0.1150(3) 0.0197(6) Uani 1 1 d . .
N3 N 0.3181(6) 0.2449(6) 0.0749(4) 0.0283(7) Uani 1 1 d . .
N11 N 1.0476(6) 0.3650(5) -0.2117(3) 0.0218(6) Uani 1 1 d . .
N12 N 1.2858(6) 0.3761(6) -0.3365(4) 0.0277(7) Uani 1 1 d . .
N13 N 1.0227(5) 0.1792(5) -0.3865(3) 0.0188(6) Uani 1 1 d . .
N14 N 0.9143(5) 0.0383(5) -0.4457(3) 0.0208(6) Uani 1 1 d . .
C11 C 0.8952(7) 0.2470(6) -0.2443(4) 0.0219(7) Uani 1 1 d . .
H11A H 0.7248 0.2140 -0.1802 0.025(10) Uiso 1 1 d R .
C12 C 1.2674(7) 0.2625(7) -0.4378(4) 0.0245(8) Uani 1 1 d . .
H12A H 1.4000 0.2396 -0.5310 0.039(12) Uiso 1 1 d R .

loop_
_atom_site_aniso_label
_atom_site_aniso_U_11
_atom_site_aniso_U_22
_atom_site_aniso_U_33
_atom_site_aniso_U_23
_atom_site_aniso_U_13
_atom_site_aniso_U_12
Co1 0.0178(4) 0.0241(4) 0.0172(3) -0.0135(3) -0.0044(2) -0.0045(3)
N1 0.0237(16) 0.0312(17) 0.0287(15) -0.0067(13) -0.0088(13) -0.0078(13)
N2 0.0244(16) 0.0167(14) 0.0180(13) -0.0078(11) -0.0018(12) -0.0018(12)
N3 0.0223(16) 0.0291(17) 0.0397(18) -0.0126(14) -0.0126(14) -0.0044(13)
N11 0.0220(15) 0.0262(16) 0.0228(14) -0.0151(13) -0.0024(12) -0.0059(12)
N12 0.0247(16) 0.0415(19) 0.0271(15) -0.0245(14) 0.0017(13) -0.0129(14)
N13 0.0206(14) 0.0236(16) 0.0183(13) -0.0142(12) -0.0038(11) -0.0038(12)
N14 0.0240(15) 0.0258(16) 0.0206(13) -0.0151(12) -0.0059(12) -0.0057(12)
C11 0.0215(17) 0.030(2) 0.0214(16) -0.0178(15) -0.0016(13) -0.0070(14)
C12 0.0230(18) 0.033(2) 0.0232(17) -0.0172(15) -0.0011(14) -0.0061(15)

loop_
_atom_type_symbol
_atom_type_description
_atom_type_scat_dispersion_real
_atom_type_scat_dispersion_imag
_atom_type_scat_source
C C 0.0033 0.0016 'International Tables Vol C Tables 4.2.6.8 and 6.1.1.4'
H H 0.0000 0.0000 'International Tables Vol C Tables 4.2.6.8 and 6.1.1.4'
Co Co 0.3494 0.9721 'International Tables Vol C Tables 4.2.6.8 and 6.1.1.4'
N N 0.0061 0.0033 'International Tables Vol C Tables 4.2.6.8 and 6.1.1.4'

loop_
_geom_angle_atom_site_label_1
_geom_angle_atom_site_label_2
_geom_angle_atom_site_label_3
_geom_angle
_geom_angle_site_symmetry_1
_geom_angle_site_symmetry_3
N3 Co1 N3 180.00(18) 2_665 1_655
N3 Co1 N11 88.14(12) 2_665 2_765
N3 Co1 N11 91.86(12) 1_655 2_765
N3 Co1 N11 91.86(12) 2_665 .
N3 Co1 N11 88.14(12) 1_655 .
N11 Co1 N11 180.0 2_765 .
N3 Co1 N1 90.10(12) 2_665 2_765
N3 Co1 N1 89.90(12) 1_655 2_765
N11 Co1 N1 90.51(11) 2_765 2_765
N11 Co1 N1 89.49(11) . 2_765
N3 Co1 N1 89.90(12) 2_665 .
N3 Co1 N1 90.10(12) 1_655 .
N11 Co1 N1 89.49(11) 2_765 .
N11 Co1 N1 90.51(11) . .
N1 Co1 N1 180.0 2_765 .
N2 N1 Co1 121.2(2) . .
N3 N2 N1 177.7(3) . .
N2 N3 Co1 133.8(3) . 1_455
C11 N11 N12 107.9(3) . .
C11 N11 Co1 131.0(2) . .
N12 N11 Co1 120.8(2) . .
C12 N12 N11 107.2(3) . .
C11 N13 C12 105.7(3) . .
C11 N13 N14 122.3(3) . .
C12 N13 N14 131.9(3) . .
N14 N14 N13 110.4(3) 2_754 .
N11 C11 N13 109.5(3) . .
N11 C11 H11A 125.2 . .
N13 C11 H11A 125.3 . .
N12 C12 N13 109.8(3) . .
N12 C12 H12A 125.2 . .
N13 C12 H12A 125.0 . .

loop_
_geom_bond_atom_site_label_1
_geom_bond_atom_site_label_2
_geom_bond_distance
_geom_bond_site_symmetry_2
Co1 N3 2.126(3) 2_665
Co1 N3 2.126(3) 1_655
Co1 N11 2.140(3) 2_765
Co1 N11 2.140(3) .
Co1 N1 2.181(3) 2_765
Co1 N1 2.181(3) .
N1 N2 1.181(4) .
N2 N3 1.177(4) .
N3 Co1 2.126(3) 1_455
N11 C11 1.298(4) .
N11 N12 1.398(4) .
N12 C12 1.292(4) .
N13 C11 1.359(4) .
N13 C12 1.374(4) .
N13 N14 1.383(4) .
N14 N14 1.239(5) 2_754
C11 H11A 0.9308 .
C12 H12A 0.9296 .
